data_8105623
loop_
_publ_author_name
'Xin, Wang'
'Jinglan, Kan'
'Liguo, Yang'
'Yongsheng, Niu'
'Haixiang, Song'
'Dayong, Tian'
'Linna, Gao'

_publ_section_title
;
 Crystal structure of diaqua-bis(1,10-phenanthroline-\k 2
 N,N&#x2032;)-bis(1,7-dicarba-closo-dodecaborane-1,7-dicarboxylato-\k 3
 O,O&#x2032;:O&#x2032;&#x2032;) dicobalt(II) --- ethanol (1/1),
 C34H46B20Co2N4O11
;
_journal_issue 2
_journal_name_full 'Zeitschrift f\"ur Kristallographie - New Crystal Structures'
_journal_page_first 299
_journal_page_last 301
_journal_paper_doi 10.1515/ncrs-2018-0354
_journal_volume 234
_journal_year 2019
_chemical_formula_sum 'C34 H46 B20 Co2 N4 O11'
_chemical_formula_weight 1020.81
_space_group_crystal_system triclinic
_space_group_IT_number 2
_space_group_name_Hall '-P 1'
_space_group_name_H-M_alt 'P -1'
_atom_sites_solution_hydrogens mixed
_audit_creation_method SHELXL-2014/7
_cell_angle_alpha 61.136(11)
_cell_angle_beta 85.699(10)
_cell_angle_gamma 67.497(11)
_cell_formula_units_Z 1
_cell_length_a 10.372(11)
_cell_length_b 11.920(12)
_cell_length_c 12.141(13)
_cell_measurement_reflns_used 2660
_cell_measurement_temperature 298(2)
_cell_measurement_theta_max 27.8135
_cell_measurement_theta_min 20513
_cell_volume 1203(2)
_computing_structure_refinement 'SHELXL-2014/7 (Sheldrick, 2014)'
_diffrn_ambient_temperature 298(2)
_diffrn_measured_fraction_theta_full 0.977
_diffrn_measured_fraction_theta_max 0.977
_diffrn_measurement_device_type 'CCD area detector'
_diffrn_measurement_method 'phi and omega scans'
_diffrn_radiation_type MoK\a
_diffrn_radiation_wavelength 0.71073
_diffrn_reflns_av_R_equivalents 0.0178
_diffrn_reflns_av_unetI/netI 0.0398
_diffrn_reflns_Laue_measured_fraction_full 0.977
_diffrn_reflns_Laue_measured_fraction_max 0.977
_diffrn_reflns_limit_h_max 11
_diffrn_reflns_limit_h_min -12
_diffrn_reflns_limit_k_max 8
_diffrn_reflns_limit_k_min -14
_diffrn_reflns_limit_l_max 13
_diffrn_reflns_limit_l_min -14
_diffrn_reflns_number 6034
_diffrn_reflns_point_group_measured_fraction_full 0.977
_diffrn_reflns_point_group_measured_fraction_max 0.977
_diffrn_reflns_theta_full 25.019
_diffrn_reflns_theta_max 25.019
_diffrn_reflns_theta_min 2.513
_exptl_absorpt_coefficient_mu 0.749
_exptl_absorpt_correction_type multi-scan
_exptl_absorpt_process_details sadabs
_exptl_crystal_colour red
_exptl_crystal_density_diffrn 1.409
_exptl_crystal_description block
_exptl_crystal_F_000 520
_exptl_crystal_size_max 0.400
_exptl_crystal_size_mid 0.310
_exptl_crystal_size_min 0.160
_exptl_transmission_factor_max 0.890
_exptl_transmission_factor_min 0.754
_refine_diff_density_max 0.507
_refine_diff_density_min -0.425
_refine_diff_density_rms 0.059
_refine_ls_extinction_coef .
_refine_ls_extinction_method none
_refine_ls_goodness_of_fit_ref 1.037
_refine_ls_hydrogen_treatment mixed
_refine_ls_matrix_type full
_refine_ls_number_parameters 337
_refine_ls_number_reflns 4157
_refine_ls_number_restraints 116
_refine_ls_restrained_S_all 1.049
_refine_ls_R_factor_all 0.0569
_refine_ls_R_factor_gt 0.0410
_refine_ls_shift/su_max 0.005
_refine_ls_shift/su_mean 0.000
_refine_ls_structure_factor_coef Fsqd
_refine_ls_weighting_details 'w=1/[\s^2^(Fo^2^)+(0.0437P)^2^+1.0002P] where P=(Fo^2^+2Fc^2^)/3'
_refine_ls_weighting_scheme calc
_refine_ls_wR_factor_gt 0.0948
_refine_ls_wR_factor_ref 0.1065
_reflns_Friedel_coverage 0.000
_reflns_Friedel_fraction_full .
_reflns_Friedel_fraction_max .
_reflns_number_gt 3319
_reflns_number_total 4157
_reflns_threshold_expression 'I > 2\s(I)'
_cod_data_source_file suppl_ncrs-2018-0354_suppl.cif
_cod_data_source_block 1
_cod_database_code 8105623
_shelx_shelxl_version_number 2014/7
_shelx_space_group_comment
;
The symmetry employed for this shelxl refinement is uniquely defined
by the following loop, which should always be used as a source of
symmetry information in preference to the above space-group names.
They are only intended as comments.
;
_shelx_estimated_absorpt_t_min 0.754
_shelx_estimated_absorpt_t_max 0.890

loop_
_space_group_symop_operation_xyz
'x, y, z'
'-x, -y, -z'

loop_
_atom_site_label
_atom_site_type_symbol
_atom_site_fract_x
_atom_site_fract_y
_atom_site_fract_z
_atom_site_U_iso_or_equiv
_atom_site_adp_type
_atom_site_occupancy
_atom_site_site_symmetry_order
_atom_site_calc_flag
_atom_site_refinement_flags_posn
_atom_site_refinement_flags_adp
_atom_site_refinement_flags_occupancy
_atom_site_disorder_assembly
_atom_site_disorder_group
Co1 Co 0.20159(4) 0.32482(4) 0.21053(4) 0.03287(14) Uani 1 1 d . . . . .
N1 N 0.2664(2) 0.1721(3) 0.4015(2) 0.0342(6) Uani 1 1 d . . . . .
N2 N 0.1107(2) 0.1861(3) 0.2255(2) 0.0346(6) Uani 1 1 d . . . . .
O1 O 0.2987(2) 0.4415(2) 0.2216(2) 0.0446(5) Uani 1 1 d . . . . .
O2 O 0.1234(2) 0.6470(3) 0.1675(3) 0.0596(7) Uani 1 1 d . . . . .
O3 O 0.6177(2) 0.7653(2) -0.13833(18) 0.0415(5) Uani 1 1 d . . . . .
O4 O 0.7917(2) 0.5849(2) 0.00526(19) 0.0428(5) Uani 1 1 d . . . . .
O5 O 0.0091(2) 0.4720(2) 0.1948(2) 0.0434(5) Uani 1 1 d . . . . .
H5A H 0.0363 0.5383 0.1766 0.075(14) Uiso 1 1 d R . . . .
H5B H -0.0653 0.5011 0.1461 0.063(12) Uiso 1 1 d R . . . .
O6 O -0.0273(15) 0.6780(12) 0.3823(10) 0.187(5) Uani 0.5 1 d D U P A -1
H6 H 0.0169 0.6531 0.3336 0.281 Uiso 0.5 1 calc R U P A -1
C1 C 0.3437(3) 0.1666(4) 0.4883(3) 0.0446(8) Uani 1 1 d . U . . .
H1 H 0.3688 0.2413 0.4656 0.054 Uiso 1 1 calc R U . . .
C2 C 0.3884(4) 0.0550(4) 0.6106(3) 0.0553(9) Uani 1 1 d . U . . .
H2 H 0.4424 0.0553 0.6682 0.066 Uiso 1 1 calc R U . . .
C3 C 0.3524(4) -0.0560(4) 0.6464(3) 0.0537(9) Uani 1 1 d . U . . .
H3 H 0.3821 -0.1319 0.7282 0.064 Uiso 1 1 calc R U . . .
C4 C 0.2701(3) -0.0542(3) 0.5582(3) 0.0399(7) Uani 1 1 d . U . . .
C5 C 0.2298(3) 0.0625(3) 0.4366(3) 0.0308(6) Uani 1 1 d . U . . .
C6 C 0.1464(3) 0.0698(3) 0.3418(3) 0.0314(6) Uani 1 1 d . U . . .
C7 C 0.1047(3) -0.0401(3) 0.3725(3) 0.0381(7) Uani 1 1 d . U . . .
C8 C 0.1469(4) -0.1575(3) 0.4972(3) 0.0473(8) Uani 1 1 d . U . . .
H8 H 0.1198 -0.2305 0.5179 0.057 Uiso 1 1 calc R U . . .
C9 C 0.2256(4) -0.1647(3) 0.5862(3) 0.0500(8) Uani 1 1 d . U . . .
H9 H 0.2514 -0.2425 0.6670 0.060 Uiso 1 1 calc R U . . .
C10 C 0.0226(3) -0.0258(4) 0.2758(4) 0.0494(8) Uani 1 1 d . U . . .
H10 H -0.0067 -0.0961 0.2912 0.059 Uiso 1 1 calc R U . . .
C11 C -0.0138(4) 0.0906(4) 0.1600(4) 0.0542(9) Uani 1 1 d . U . . .
H11 H -0.0685 0.1007 0.0959 0.065 Uiso 1 1 calc R U . . .
C12 C 0.0314(3) 0.1950(4) 0.1376(3) 0.0481(8) Uani 1 1 d . U . . .
H12 H 0.0051 0.2745 0.0579 0.058 Uiso 1 1 calc R U . . .
C13 C 0.2486(3) 0.5671(3) 0.1925(3) 0.0337(7) Uani 1 1 d . . . . .
C14 C 0.6689(3) 0.6764(3) -0.0259(3) 0.0314(6) Uani 1 1 d . . . . .
C15 C 0.026(2) 0.5697(17) 0.5090(13) 0.172(7) Uani 0.5 1 d D U P A -1
H15A H -0.0388 0.5914 0.5648 0.207 Uiso 0.5 1 calc R U P A -1
H15B H 0.1155 0.5654 0.5323 0.207 Uiso 0.5 1 calc R U P A -1
C16 C 0.0445(17) 0.4326(15) 0.5285(12) 0.136(6) Uani 0.5 1 d D U P A -1
H16A H 0.1111 0.3607 0.6030 0.204 Uiso 0.5 1 calc R U P A -1
H16B H 0.0789 0.4243 0.4561 0.204 Uiso 0.5 1 calc R U P A -1
H16C H -0.0442 0.4233 0.5393 0.204 Uiso 0.5 1 calc R U P A -1
C17 C 0.3597(3) 0.6264(3) 0.1859(3) 0.0280(6) Uani 1 1 d . . . . .
C18 C 0.5745(3) 0.6800(3) 0.0760(3) 0.0282(6) Uani 1 1 d . . . . .
B1 B 0.4015(3) 0.7151(3) 0.0403(3) 0.0293(7) Uani 1 1 d . . . . .
H1A H 0.3548 0.7337 -0.0485 0.035 Uiso 1 1 calc R U . . .
B2 B 0.4485(4) 0.8410(4) 0.0452(3) 0.0367(8) Uani 1 1 d . . . . .
H2A H 0.4343 0.9406 -0.0404 0.044 Uiso 1 1 calc R U . . .
B3 B 0.5963(4) 0.7488(4) 0.1657(3) 0.0373(8) Uani 1 1 d . . . . .
H3A H 0.6771 0.7902 0.1575 0.045 Uiso 1 1 calc R U . . .
B4 B 0.6426(3) 0.5663(4) 0.2329(3) 0.0326(7) Uani 1 1 d . . . . .
H4 H 0.7524 0.4903 0.2678 0.039 Uiso 1 1 calc R U . . .
B5 B 0.5228(3) 0.5449(3) 0.1561(3) 0.0293(7) Uani 1 1 d . . . . .
H5 H 0.5546 0.4540 0.1419 0.035 Uiso 1 1 calc R U . . .
B6 B 0.3046(4) 0.8044(4) 0.1204(3) 0.0359(8) Uani 1 1 d . . . . .
H6A H 0.1948 0.8802 0.0849 0.043 Uiso 1 1 calc R U . . .
B7 B 0.4251(4) 0.8255(4) 0.1975(4) 0.0445(9) Uani 1 1 d . . . . .
H7 H 0.3939 0.9165 0.2114 0.053 Uiso 1 1 calc R U . . .
B8 B 0.5445(4) 0.6560(4) 0.3136(4) 0.0430(9) Uani 1 1 d . . . . .
H8A H 0.5905 0.6372 0.4027 0.052 Uiso 1 1 calc R U . . .
B9 B 0.4980(3) 0.5300(4) 0.3075(3) 0.0347(8) Uani 1 1 d . . . . .
H9A H 0.5119 0.4296 0.3920 0.042 Uiso 1 1 calc R U . . .
B10 B 0.3640(4) 0.6896(4) 0.2854(3) 0.0388(8) Uani 1 1 d . . . . .
H10A H 0.2919 0.6916 0.3562 0.047 Uiso 1 1 calc R U . . .

loop_
_atom_site_aniso_label
_atom_site_aniso_U_11
_atom_site_aniso_U_22
_atom_site_aniso_U_33
_atom_site_aniso_U_23
_atom_site_aniso_U_13
_atom_site_aniso_U_12
Co1 0.0291(2) 0.0363(2) 0.0309(2) -0.01171(19) 0.00550(16) -0.01736(18)
N1 0.0315(13) 0.0409(14) 0.0300(13) -0.0157(12) 0.0037(10) -0.0165(11)
N2 0.0332(13) 0.0414(15) 0.0289(13) -0.0143(12) 0.0029(10) -0.0184(12)
O1 0.0328(11) 0.0377(13) 0.0631(15) -0.0199(11) 0.0026(10) -0.0196(10)
O2 0.0287(12) 0.0558(15) 0.101(2) -0.0427(15) 0.0075(12) -0.0179(11)
O3 0.0418(12) 0.0438(13) 0.0265(12) -0.0098(10) 0.0065(9) -0.0153(10)
O4 0.0289(11) 0.0560(14) 0.0355(12) -0.0200(11) 0.0053(9) -0.0127(11)
O5 0.0257(11) 0.0544(14) 0.0506(14) -0.0251(12) 0.0042(10) -0.0172(10)
O6 0.228(11) 0.184(10) 0.134(8) -0.081(7) 0.052(9) -0.068(10)
C1 0.0450(18) 0.057(2) 0.0406(18) -0.0257(16) 0.0023(14) -0.0255(16)
C2 0.053(2) 0.072(2) 0.0387(19) -0.0250(18) -0.0058(15) -0.0236(18)
C3 0.050(2) 0.060(2) 0.0291(17) -0.0110(16) -0.0027(14) -0.0140(17)
C4 0.0357(16) 0.0383(17) 0.0322(16) -0.0120(14) 0.0057(12) -0.0091(13)
C5 0.0248(14) 0.0333(15) 0.0285(15) -0.0122(13) 0.0066(11) -0.0105(12)
C6 0.0265(14) 0.0343(15) 0.0335(16) -0.0171(13) 0.0076(11) -0.0123(12)
C7 0.0345(15) 0.0360(16) 0.0490(17) -0.0246(14) 0.0123(13) -0.0153(13)
C8 0.0518(19) 0.0327(16) 0.057(2) -0.0207(15) 0.0154(16) -0.0201(15)
C9 0.054(2) 0.0321(17) 0.0421(19) -0.0076(15) 0.0117(15) -0.0116(15)
C10 0.0435(18) 0.0515(19) 0.070(2) -0.0380(18) 0.0102(16) -0.0252(16)
C11 0.048(2) 0.065(2) 0.061(2) -0.0356(19) -0.0021(17) -0.0267(18)
C12 0.0455(19) 0.059(2) 0.0396(18) -0.0206(17) -0.0019(15) -0.0235(17)
C13 0.0299(16) 0.0423(18) 0.0315(16) -0.0169(14) 0.0070(12) -0.0190(14)
C14 0.0314(16) 0.0380(17) 0.0306(16) -0.0156(14) 0.0061(12) -0.0212(14)
C15 0.150(11) 0.198(11) 0.128(11) -0.021(10) 0.012(10) -0.108(11)
C16 0.155(14) 0.164(10) 0.067(9) -0.065(9) 0.014(9) -0.031(12)
C17 0.0276(14) 0.0310(15) 0.0276(15) -0.0152(13) 0.0047(11) -0.0128(12)
C18 0.0283(14) 0.0290(15) 0.0267(15) -0.0108(12) 0.0014(11) -0.0142(12)
B1 0.0299(17) 0.0282(17) 0.0262(17) -0.0101(14) 0.0026(13) -0.0122(14)
B2 0.0414(19) 0.0289(18) 0.040(2) -0.0151(16) 0.0022(15) -0.0161(16)
B3 0.041(2) 0.046(2) 0.039(2) -0.0248(18) 0.0073(15) -0.0258(17)
B4 0.0287(17) 0.0396(19) 0.0245(17) -0.0100(15) 0.0016(13) -0.0160(15)
B5 0.0273(16) 0.0283(17) 0.0306(17) -0.0122(15) 0.0055(13) -0.0127(14)
B6 0.0320(18) 0.0336(19) 0.046(2) -0.0240(17) 0.0064(15) -0.0112(15)
B7 0.047(2) 0.052(2) 0.057(2) -0.040(2) 0.0145(18) -0.0256(19)
B8 0.044(2) 0.065(3) 0.038(2) -0.033(2) 0.0097(16) -0.030(2)
B9 0.0348(18) 0.041(2) 0.0246(17) -0.0107(16) 0.0046(14) -0.0188(16)
B10 0.040(2) 0.052(2) 0.038(2) -0.0314(18) 0.0114(16) -0.0210(18)

loop_
_atom_type_symbol
_atom_type_description
_atom_type_scat_dispersion_real
_atom_type_scat_dispersion_imag
_atom_type_scat_source
C C 0.0033 0.0016 'International Tables Vol C Tables 4.2.6.8 and 6.1.1.4'
H H 0.0000 0.0000 'International Tables Vol C Tables 4.2.6.8 and 6.1.1.4'
N N 0.0061 0.0033 'International Tables Vol C Tables 4.2.6.8 and 6.1.1.4'
O O 0.0106 0.0060 'International Tables Vol C Tables 4.2.6.8 and 6.1.1.4'
Co Co 0.3494 0.9721 'International Tables Vol C Tables 4.2.6.8 and 6.1.1.4'
B B 0.0013 0.0007 'International Tables Vol C Tables 4.2.6.8 and 6.1.1.4'

loop_
_geom_angle_atom_site_label_1
_geom_angle_atom_site_label_2
_geom_angle_atom_site_label_3
_geom_angle
_geom_angle_site_symmetry_1
_geom_angle_site_symmetry_3
O5 Co1 O1 90.42(12) . .
O5 Co1 N1 108.65(10) . .
O1 Co1 N1 93.56(11) . .
O5 Co1 N2 91.73(13) . .
O1 Co1 N2 172.36(9) . .
N1 Co1 N2 78.80(11) . .
O5 Co1 O3 154.28(9) . 2_665
O1 Co1 O3 88.00(11) . 2_665
N1 Co1 O3 97.07(11) . 2_665
N2 Co1 O3 93.21(11) . 2_665
O5 Co1 O4 95.53(8) . 2_665
O1 Co1 O4 92.64(9) . 2_665
N1 Co1 O4 154.96(9) . 2_665
N2 Co1 O4 94.45(9) . 2_665
O3 Co1 O4 58.93(8) 2_665 2_665
C1 N1 C5 117.8(3) . .
C1 N1 Co1 128.1(2) . .
C5 N1 Co1 114.04(18) . .
C12 N2 C6 117.5(3) . .
C12 N2 Co1 129.6(2) . .
C6 N2 Co1 112.77(19) . .
C13 O1 Co1 129.6(2) . .
C14 O3 Co1 93.09(19) . 2_665
C14 O4 Co1 84.98(17) . 2_665
Co1 O5 H5A 97.2 . .
Co1 O5 H5B 126.9 . .
H5A O5 H5B 111.6 . .
C15 O6 H6 109.5 . .
N1 C1 C2 123.0(3) . .
N1 C1 H1 118.5 . .
C2 C1 H1 118.5 . .
C3 C2 C1 119.5(3) . .
C3 C2 H2 120.3 . .
C1 C2 H2 120.3 . .
C2 C3 C4 119.4(3) . .
C2 C3 H3 120.3 . .
C4 C3 H3 120.3 . .
C5 C4 C3 117.4(3) . .
C5 C4 C9 118.7(3) . .
C3 C4 C9 123.9(3) . .
N1 C5 C4 122.9(3) . .
N1 C5 C6 117.1(2) . .
C4 C5 C6 119.9(3) . .
N2 C6 C7 123.2(3) . .
N2 C6 C5 117.0(3) . .
C7 C6 C5 119.8(3) . .
C10 C7 C6 116.9(3) . .
C10 C7 C8 124.1(3) . .
C6 C7 C8 119.0(3) . .
C9 C8 C7 121.2(3) . .
C9 C8 H8 119.4 . .
C7 C8 H8 119.4 . .
C8 C9 C4 121.2(3) . .
C8 C9 H9 119.4 . .
C4 C9 H9 119.4 . .
C11 C10 C7 119.9(3) . .
C11 C10 H10 120.0 . .
C7 C10 H10 120.0 . .
C10 C11 C12 119.6(3) . .
C10 C11 H11 120.2 . .
C12 C11 H11 120.2 . .
N2 C12 C11 122.9(3) . .
N2 C12 H12 118.5 . .
C11 C12 H12 118.5 . .
O2 C13 O1 127.6(3) . .
O2 C13 C17 117.8(3) . .
O1 C13 C17 114.6(3) . .
O3 C14 O4 122.8(3) . .
O3 C14 C18 117.4(3) . .
O4 C14 C18 119.8(3) . .
O6 C15 C16 113.1(12) . .
O6 C15 H15A 109.0 . .
C16 C15 H15A 109.0 . .
O6 C15 H15B 109.0 . .
C16 C15 H15B 109.0 . .
H15A C15 H15B 107.8 . .
C15 C16 H16A 109.5 . .
C15 C16 H16B 109.5 . .
H16A C16 H16B 109.5 . .
C15 C16 H16C 109.5 . .
H16A C16 H16C 109.5 . .
H16B C16 H16C 109.5 . .
C13 C17 B1 116.6(2) . .
C13 C17 B5 116.8(2) . .
B1 C17 B5 63.81(18) . .
C13 C17 B10 119.9(2) . .
B1 C17 B10 113.8(2) . .
B5 C17 B10 113.4(2) . .
C13 C17 B6 118.4(2) . .
B1 C17 B6 62.29(18) . .
B5 C17 B6 114.8(2) . .
B10 C17 B6 62.3(2) . .
C13 C17 B9 118.4(2) . .
B1 C17 B9 114.7(2) . .
B5 C17 B9 61.90(19) . .
B10 C17 B9 62.3(2) . .
B6 C17 B9 114.1(2) . .
C14 C18 B5 117.3(2) . .
C14 C18 B4 119.3(2) . .
B5 C18 B4 62.30(18) . .
C14 C18 B1 116.3(2) . .
B5 C18 B1 63.48(17) . .
B4 C18 B1 114.6(2) . .
C14 C18 B3 119.9(2) . .
B5 C18 B3 113.8(2) . .
B4 C18 B3 62.5(2) . .
B1 C18 B3 113.3(2) . .
C14 C18 B2 117.1(2) . .
B5 C18 B2 114.7(2) . .
B4 C18 B2 114.6(2) . .
B1 C18 B2 61.91(18) . .
B3 C18 B2 62.4(2) . .
C17 B1 C18 101.5(2) . .
C17 B1 B6 59.74(19) . .
C18 B1 B6 105.5(2) . .
C17 B1 B2 106.0(2) . .
C18 B1 B2 59.39(18) . .
B6 B1 B2 60.31(19) . .
C17 B1 B5 58.64(17) . .
C18 B1 B5 57.82(17) . .
B6 B1 B5 108.5(2) . .
B2 B1 B5 108.0(2) . .
C17 B1 H1A 124.8 . .
C18 B1 H1A 125.4 . .
B6 B1 H1A 121.4 . .
B2 B1 H1A 121.5 . .
B5 B1 H1A 121.7 . .
C18 B2 B1 58.70(18) . .
C18 B2 B7 104.3(2) . .
B1 B2 B7 107.4(2) . .
C18 B2 B6 104.5(2) . .
B1 B2 B6 59.65(18) . .
B7 B2 B6 59.9(2) . .
C18 B2 B3 58.48(18) . .
B1 B2 B3 107.5(2) . .
B7 B2 B3 59.6(2) . .
B6 B2 B3 107.5(3) . .
C18 B2 H2A 124.8 . .
B1 B2 H2A 121.8 . .
B7 B2 H2A 122.7 . .
B6 B2 H2A 122.6 . .
B3 B2 H2A 121.9 . .
C18 B3 B8 104.8(2) . .
C18 B3 B7 105.0(2) . .
B8 B3 B7 60.7(2) . .
C18 B3 B4 58.64(18) . .
B8 B3 B4 60.1(2) . .
B7 B3 B4 108.8(2) . .
C18 B3 B2 59.09(19) . .
B8 B3 B2 108.6(3) . .
B7 B3 B2 59.9(2) . .
B4 B3 B2 108.6(2) . .
C18 B3 H3A 124.8 . .
B8 B3 H3A 122.0 . .
B7 B3 H3A 122.0 . .
B4 B3 H3A 121.1 . .
B2 B3 H3A 121.1 . .
C18 B4 B5 58.45(17) . .
C18 B4 B8 104.5(2) . .
B5 B4 B8 107.7(2) . .
C18 B4 B9 104.3(2) . .
B5 B4 B9 59.76(19) . .
B8 B4 B9 60.0(2) . .
C18 B4 B3 58.82(18) . .
B5 B4 B3 107.6(2) . .
B8 B4 B3 59.6(2) . .
B9 B4 B3 107.4(2) . .
C18 B4 H4 124.8 . .
B5 B4 H4 121.7 . .
B8 B4 H4 122.5 . .
B9 B4 H4 122.6 . .
B3 B4 H4 121.8 . .
C18 B5 C17 101.4(2) . .
C18 B5 B4 59.25(18) . .
C17 B5 B4 105.8(2) . .
C18 B5 B9 105.5(2) . .
C17 B5 B9 59.44(17) . .
B4 B5 B9 60.49(18) . .
C18 B5 B1 58.70(18) . .
C17 B5 B1 57.56(17) . .
B4 B5 B1 108.3(2) . .
B9 B5 B1 107.6(2) . .
C18 B5 H5 125.1 . .
C17 B5 H5 125.3 . .
B4 B5 H5 121.4 . .
B9 B5 H5 121.7 . .
B1 B5 H5 121.9 . .
C17 B6 B1 57.97(17) . .
C17 B6 B7 104.8(3) . .
B1 B6 B7 107.7(2) . .
C17 B6 B10 58.65(18) . .
B1 B6 B10 107.2(2) . .
B7 B6 B10 60.3(2) . .
C17 B6 B2 104.4(2) . .
B1 B6 B2 60.04(19) . .
B7 B6 B2 60.0(2) . .
B10 B6 B2 108.0(2) . .
C17 B6 H6A 125.0 . .
B1 B6 H6A 122.0 . .
B7 B6 H6A 122.2 . .
B10 B6 H6A 121.6 . .
B2 B6 H6A 122.3 . .
B3 B7 B6 108.3(3) . .
B3 B7 B2 60.5(2) . .
B6 B7 B2 60.1(2) . .
B3 B7 B10 107.4(3) . .
B6 B7 B10 59.9(2) . .
B2 B7 B10 107.9(2) . .
B3 B7 B8 59.6(2) . .
B6 B7 B8 108.1(3) . .
B2 B7 B8 108.3(3) . .
B10 B7 B8 59.8(2) . .
B3 B7 H7 121.8 . .
B6 B7 H7 121.5 . .
B2 B7 H7 121.4 . .
B10 B7 H7 122.1 . .
B8 B7 H7 121.8 . .
B3 B8 B9 108.1(2) . .
B3 B8 B4 60.3(2) . .
B9 B8 B4 60.05(19) . .
B3 B8 B10 107.5(3) . .
B9 B8 B10 60.0(2) . .
B4 B8 B10 107.9(2) . .
B3 B8 B7 59.7(2) . .
B9 B8 B7 108.1(3) . .
B4 B8 B7 108.2(3) . .
B10 B8 B7 59.9(2) . .
B3 B8 H8A 121.9 . .
B9 B8 H8A 121.6 . .
B4 B8 H8A 121.5 . .
B10 B8 H8A 122.0 . .
B7 B8 H8A 121.7 . .
C17 B9 B5 58.66(18) . .
C17 B9 B8 104.7(2) . .
B5 B9 B8 107.7(2) . .
C17 B9 B10 58.58(18) . .
B5 B9 B10 107.7(2) . .
B8 B9 B10 60.1(2) . .
C17 B9 B4 104.6(2) . .
B5 B9 B4 59.75(17) . .
B8 B9 B4 59.99(19) . .
B10 B9 B4 108.0(3) . .
C17 B9 H9A 124.8 . .
B5 B9 H9A 121.7 . .
B8 B9 H9A 122.4 . .
B10 B9 H9A 121.5 . .
B4 B9 H9A 122.4 . .
C17 B10 B6 59.10(19) . .
C17 B10 B9 59.15(18) . .
B6 B10 B9 108.9(2) . .
C17 B10 B8 105.0(2) . .
B6 B10 B8 108.4(2) . .
B9 B10 B8 60.0(2) . .
C17 B10 B7 104.8(2) . .
B6 B10 B7 59.8(2) . .
B9 B10 B7 108.3(3) . .
B8 B10 B7 60.3(2) . .
C17 B10 H10A 124.5 . .
B6 B10 H10A 121.1 . .
B9 B10 H10A 121.0 . .
B8 B10 H10A 122.2 . .
B7 B10 H10A 122.4 . .

loop_
_geom_bond_atom_site_label_1
_geom_bond_atom_site_label_2
_geom_bond_distance
_geom_bond_site_symmetry_2
Co1 O5 2.038(3) .
Co1 O1 2.059(2) .
Co1 N1 2.089(3) .
Co1 N2 2.130(3) .
Co1 O3 2.135(3) 2_665
Co1 O4 2.310(3) 2_665
N1 C1 1.334(4) .
N1 C5 1.360(4) .
N2 C12 1.334(4) .
N2 C6 1.360(4) .
O1 C13 1.247(4) .
O2 C13 1.233(4) .
O3 C14 1.245(4) .
O3 Co1 2.135(3) 2_665
O4 C14 1.251(4) .
O4 Co1 2.310(3) 2_665
O5 H5A 0.8631 .
O5 H5B 0.8550 .
O6 C15 1.415(9) .
O6 H6 0.8200 .
C1 C2 1.383(5) .
C1 H1 0.9300 .
C2 C3 1.371(5) .
C2 H2 0.9300 .
C3 C4 1.405(5) .
C3 H3 0.9300 .
C4 C5 1.398(4) .
C4 C9 1.440(5) .
C5 C6 1.440(4) .
C6 C7 1.408(4) .
C7 C10 1.406(5) .
C7 C8 1.424(5) .
C8 C9 1.353(5) .
C8 H8 0.9300 .
C9 H9 0.9300 .
C10 C11 1.357(5) .
C10 H10 0.9300 .
C11 C12 1.394(5) .
C11 H11 0.9300 .
C12 H12 0.9300 .
C13 C17 1.546(4) .
C14 C18 1.526(4) .
C15 C16 1.467(9) .
C15 H15A 0.9700 .
C15 H15B 0.9700 .
C16 H16A 0.9600 .
C16 H16B 0.9600 .
C16 H16C 0.9600 .
C17 B1 1.691(4) .
C17 B5 1.711(4) .
C17 B10 1.715(4) .
C17 B6 1.723(5) .
C17 B9 1.725(4) .
C18 B5 1.701(4) .
C18 B4 1.715(4) .
C18 B1 1.717(4) .
C18 B3 1.718(4) .
C18 B2 1.730(5) .
B1 B6 1.766(5) .
B1 B2 1.773(5) .
B1 B5 1.798(5) .
B1 H1A 1.1000 .
B2 B7 1.775(5) .
B2 B6 1.778(5) .
B2 B3 1.787(5) .
B2 H2A 1.1000 .
B3 B8 1.769(5) .
B3 B7 1.770(5) .
B3 B4 1.782(5) .
B3 H3A 1.1000 .
B4 B5 1.767(4) .
B4 B8 1.779(5) .
B4 B9 1.780(5) .
B4 H4 1.1000 .
B5 B9 1.767(5) .
B5 H5 1.1000 .
B6 B7 1.774(5) .
B6 B10 1.777(5) .
B6 H6A 1.1000 .
B7 B10 1.783(5) .
B7 B8 1.789(6) .
B7 H7 1.1000 .
B8 B9 1.779(5) .
B8 B10 1.781(5) .
B8 H8A 1.1000 .
B9 B10 1.779(5) .
B9 H9A 1.1000 .
B10 H10A 1.1000 .

loop_
_geom_hbond_atom_site_label_D
_geom_hbond_atom_site_label_H
_geom_hbond_atom_site_label_A
_geom_hbond_distance_DH
_geom_hbond_distance_HA
_geom_hbond_distance_DA
_geom_hbond_angle_DHA
_geom_hbond_site_symmetry_A
O5 H5B O4 0.85 1.93 2.767(4) 166.5 1_455
O5 H5A O2 0.86 1.80 2.652(4) 167.3 .
C15 H15A O5 0.97 2.65 3.395(18) 134.0 2_566
O6 H6 O2 0.82 2.24 3.042(12) 164.4 .

loop_
_geom_torsion_atom_site_label_1
_geom_torsion_atom_site_label_2
_geom_torsion_atom_site_label_3
_geom_torsion_atom_site_label_4
_geom_torsion
_geom_torsion_site_symmetry_1
_geom_torsion_site_symmetry_2
_geom_torsion_site_symmetry_3
_geom_torsion_site_symmetry_4
C5 N1 C1 C2 0.5(5) . . . .
Co1 N1 C1 C2 -175.5(3) . . . .
N1 C1 C2 C3 -0.2(5) . . . .
C1 C2 C3 C4 -0.3(5) . . . .
C2 C3 C4 C5 0.5(5) . . . .
C2 C3 C4 C9 -179.5(3) . . . .
C1 N1 C5 C4 -0.3(4) . . . .
Co1 N1 C5 C4 176.3(2) . . . .
C1 N1 C5 C6 -180.0(3) . . . .
Co1 N1 C5 C6 -3.4(3) . . . .
C3 C4 C5 N1 -0.2(4) . . . .
C9 C4 C5 N1 179.8(3) . . . .
C3 C4 C5 C6 179.5(3) . . . .
C9 C4 C5 C6 -0.5(4) . . . .
C12 N2 C6 C7 0.6(4) . . . .
Co1 N2 C6 C7 -176.8(2) . . . .
C12 N2 C6 C5 -178.9(3) . . . .
Co1 N2 C6 C5 3.8(3) . . . .
N1 C5 C6 N2 -0.3(4) . . . .
C4 C5 C6 N2 180.0(2) . . . .
N1 C5 C6 C7 -179.8(2) . . . .
C4 C5 C6 C7 0.5(4) . . . .
N2 C6 C7 C10 0.1(4) . . . .
C5 C6 C7 C10 179.6(3) . . . .
N2 C6 C7 C8 -179.7(3) . . . .
C5 C6 C7 C8 -0.3(4) . . . .
C10 C7 C8 C9 -179.7(3) . . . .
C6 C7 C8 C9 0.1(5) . . . .
C7 C8 C9 C4 -0.2(5) . . . .
C5 C4 C9 C8 0.4(5) . . . .
C3 C4 C9 C8 -179.7(3) . . . .
C6 C7 C10 C11 -0.6(5) . . . .
C8 C7 C10 C11 179.3(3) . . . .
C7 C10 C11 C12 0.4(5) . . . .
C6 N2 C12 C11 -0.8(5) . . . .
Co1 N2 C12 C11 176.0(2) . . . .
C10 C11 C12 N2 0.4(5) . . . .
Co1 O1 C13 O2 11.9(5) . . . .
Co1 O1 C13 C17 -167.11(18) . . . .
Co1 O3 C14 O4 4.8(3) 2_665 . . .
Co1 O3 C14 C18 -174.0(2) 2_665 . . .
Co1 O4 C14 O3 -4.4(3) 2_665 . . .
Co1 O4 C14 C18 174.4(2) 2_665 . . .
O2 C13 C17 B1 -81.6(3) . . . .
O1 C13 C17 B1 97.6(3) . . . .
O2 C13 C17 B5 -154.1(3) . . . .
O1 C13 C17 B5 25.0(4) . . . .
O2 C13 C17 B10 62.3(4) . . . .
O1 C13 C17 B10 -118.5(3) . . . .
O2 C13 C17 B6 -10.2(4) . . . .
O1 C13 C17 B6 168.9(2) . . . .
O2 C13 C17 B9 134.9(3) . . . .
O1 C13 C17 B9 -45.9(4) . . . .
O3 C14 C18 B5 111.7(3) . . . .
O4 C14 C18 B5 -67.1(3) . . . .
O3 C14 C18 B4 -176.3(2) . . . .
O4 C14 C18 B4 4.8(4) . . . .
O3 C14 C18 B1 39.5(3) . . . .
O4 C14 C18 B1 -139.3(3) . . . .
O3 C14 C18 B3 -103.0(3) . . . .
O4 C14 C18 B3 78.1(4) . . . .
O3 C14 C18 B2 -30.8(3) . . . .
O4 C14 C18 B2 150.4(3) . . . .
C13 C17 B1 C18 -148.9(2) . . . .
B5 C17 B1 C18 -40.46(19) . . . .
B10 C17 B1 C18 65.1(3) . . . .
B6 C17 B1 C18 101.4(2) . . . .
B9 C17 B1 C18 -4.0(3) . . . .
C13 C17 B1 B6 109.8(3) . . . .
B5 C17 B1 B6 -141.8(2) . . . .
B10 C17 B1 B6 -36.3(2) . . . .
B9 C17 B1 B6 -105.4(3) . . . .
C13 C17 B1 B2 150.0(2) . . . .
B5 C17 B1 B2 -101.6(2) . . . .
B10 C17 B1 B2 3.9(3) . . . .
B6 C17 B1 B2 40.2(2) . . . .
B9 C17 B1 B2 -65.2(3) . . . .
C13 C17 B1 B5 -108.4(3) . . . .
B10 C17 B1 B5 105.5(3) . . . .
B6 C17 B1 B5 141.8(2) . . . .
B9 C17 B1 B5 36.4(2) . . . .
C14 C18 B1 C17 149.9(2) . . . .
B5 C18 B1 C17 40.90(19) . . . .
B4 C18 B1 C17 4.1(3) . . . .
B3 C18 B1 C17 -65.2(3) . . . .
B2 C18 B1 C17 -101.9(2) . . . .
C14 C18 B1 B6 -148.6(2) . . . .
B5 C18 B1 B6 102.4(3) . . . .
B4 C18 B1 B6 65.6(3) . . . .
B3 C18 B1 B6 -3.7(3) . . . .
B2 C18 B1 B6 -40.4(2) . . . .
C14 C18 B1 B2 -108.2(3) . . . .
B5 C18 B1 B2 142.8(2) . . . .
B4 C18 B1 B2 106.0(3) . . . .
B3 C18 B1 B2 36.7(2) . . . .
C14 C18 B1 B5 109.0(3) . . . .
B4 C18 B1 B5 -36.8(2) . . . .
B3 C18 B1 B5 -106.0(3) . . . .
B2 C18 B1 B5 -142.8(2) . . . .
C14 C18 B2 B1 106.9(3) . . . .
B5 C18 B2 B1 -36.6(2) . . . .
B4 C18 B2 B1 -106.0(2) . . . .
B3 C18 B2 B1 -141.7(2) . . . .
C14 C18 B2 B7 -151.2(2) . . . .
B5 C18 B2 B7 65.4(3) . . . .
B4 C18 B2 B7 -4.0(3) . . . .
B1 C18 B2 B7 101.9(2) . . . .
B3 C18 B2 B7 -39.8(2) . . . .
C14 C18 B2 B6 146.7(2) . . . .
B5 C18 B2 B6 3.3(3) . . . .
B4 C18 B2 B6 -66.1(3) . . . .
B1 C18 B2 B6 39.8(2) . . . .
B3 C18 B2 B6 -101.9(3) . . . .
C14 C18 B2 B3 -111.4(3) . . . .
B5 C18 B2 B3 105.1(3) . . . .
B4 C18 B2 B3 35.7(2) . . . .
B1 C18 B2 B3 141.7(2) . . . .
C17 B1 B2 C18 94.1(2) . . . .
B6 B1 B2 C18 134.0(2) . . . .
B5 B1 B2 C18 32.6(2) . . . .
C17 B1 B2 B7 -2.3(3) . . . .
C18 B1 B2 B7 -96.4(3) . . . .
B6 B1 B2 B7 37.6(2) . . . .
B5 B1 B2 B7 -63.9(3) . . . .
C17 B1 B2 B6 -39.9(2) . . . .
C18 B1 B2 B6 -134.0(2) . . . .
B5 B1 B2 B6 -101.5(3) . . . .
C17 B1 B2 B3 60.5(3) . . . .
C18 B1 B2 B3 -33.6(2) . . . .
B6 B1 B2 B3 100.4(3) . . . .
B5 B1 B2 B3 -1.1(3) . . . .
C14 C18 B3 B8 -149.9(3) . . . .
B5 C18 B3 B8 -3.5(3) . . . .
B4 C18 B3 B8 -40.2(2) . . . .
B1 C18 B3 B8 66.5(3) . . . .
B2 C18 B3 B8 103.1(3) . . . .
C14 C18 B3 B7 147.1(3) . . . .
B5 C18 B3 B7 -66.5(3) . . . .
B4 C18 B3 B7 -103.2(3) . . . .
B1 C18 B3 B7 3.5(3) . . . .
B2 C18 B3 B7 40.1(2) . . . .
C14 C18 B3 B4 -109.7(3) . . . .
B5 C18 B3 B4 36.7(2) . . . .
B1 C18 B3 B4 106.7(2) . . . .
B2 C18 B3 B4 143.3(2) . . . .
C14 C18 B3 B2 107.0(3) . . . .
B5 C18 B3 B2 -106.6(3) . . . .
B4 C18 B3 B2 -143.3(2) . . . .
B1 C18 B3 B2 -36.5(2) . . . .
B1 B2 B3 C18 33.7(2) . . . .
B7 B2 B3 C18 134.0(2) . . . .
B6 B2 B3 C18 96.6(2) . . . .
C18 B2 B3 B8 -96.5(3) . . . .
B1 B2 B3 B8 -62.7(3) . . . .
B7 B2 B3 B8 37.6(2) . . . .
B6 B2 B3 B8 0.1(3) . . . .
C18 B2 B3 B7 -134.0(2) . . . .
B1 B2 B3 B7 -100.3(3) . . . .
B6 B2 B3 B7 -37.5(2) . . . .
C18 B2 B3 B4 -32.6(2) . . . .
B1 B2 B3 B4 1.1(3) . . . .
B7 B2 B3 B4 101.4(3) . . . .
B6 B2 B3 B4 63.9(3) . . . .
C14 C18 B4 B5 -107.4(3) . . . .
B1 C18 B4 B5 37.3(2) . . . .
B3 C18 B4 B5 141.9(2) . . . .
B2 C18 B4 B5 106.2(3) . . . .
C14 C18 B4 B8 150.5(2) . . . .
B5 C18 B4 B8 -102.1(2) . . . .
B1 C18 B4 B8 -64.8(3) . . . .
B3 C18 B4 B8 39.8(2) . . . .
B2 C18 B4 B8 4.1(3) . . . .
C14 C18 B4 B9 -147.4(2) . . . .
B5 C18 B4 B9 -39.9(2) . . . .
B1 C18 B4 B9 -2.7(3) . . . .
B3 C18 B4 B9 102.0(2) . . . .
B2 C18 B4 B9 66.3(3) . . . .
C14 C18 B4 B3 110.7(3) . . . .
B5 C18 B4 B3 -141.9(2) . . . .
B1 C18 B4 B3 -104.6(3) . . . .
B2 C18 B4 B3 -35.7(2) . . . .
B8 B3 B4 C18 134.0(2) . . . .
B7 B3 B4 C18 96.4(3) . . . .
B2 B3 B4 C18 32.8(2) . . . .
C18 B3 B4 B5 -33.5(2) . . . .
B8 B3 B4 B5 100.5(3) . . . .
B7 B3 B4 B5 62.9(3) . . . .
B2 B3 B4 B5 -0.7(3) . . . .
C18 B3 B4 B8 -134.0(2) . . . .
B7 B3 B4 B8 -37.6(2) . . . .
B2 B3 B4 B8 -101.2(3) . . . .
C18 B3 B4 B9 -96.5(2) . . . .
B8 B3 B4 B9 37.5(2) . . . .
B7 B3 B4 B9 -0.1(3) . . . .
B2 B3 B4 B9 -63.7(3) . . . .
C14 C18 B5 C17 -147.7(2) . . . .
B4 C18 B5 C17 101.7(2) . . . .
B1 C18 B5 C17 -40.3(2) . . . .
B3 C18 B5 C17 65.0(3) . . . .
B2 C18 B5 C17 -4.3(3) . . . .
C14 C18 B5 B4 110.6(3) . . . .
B1 C18 B5 B4 -142.0(2) . . . .
B3 C18 B5 B4 -36.8(2) . . . .
B2 C18 B5 B4 -106.0(3) . . . .
C14 C18 B5 B9 151.1(2) . . . .
B4 C18 B5 B9 40.6(2) . . . .
B1 C18 B5 B9 -101.5(2) . . . .
B3 C18 B5 B9 3.8(3) . . . .
B2 C18 B5 B9 -65.5(3) . . . .
C14 C18 B5 B1 -107.4(3) . . . .
B4 C18 B5 B1 142.0(2) . . . .
B3 C18 B5 B1 105.3(3) . . . .
B2 C18 B5 B1 36.0(2) . . . .
C13 C17 B5 C18 149.0(2) . . . .
B1 C17 B5 C18 40.91(19) . . . .
B10 C17 B5 C18 -65.1(3) . . . .
B6 C17 B5 C18 3.9(3) . . . .
B9 C17 B5 C18 -101.4(2) . . . .
C13 C17 B5 B4 -150.0(2) . . . .
B1 C17 B5 B4 101.9(2) . . . .
B10 C17 B5 B4 -4.2(3) . . . .
B6 C17 B5 B4 64.8(3) . . . .
B9 C17 B5 B4 -40.4(2) . . . .
C13 C17 B5 B9 -109.6(3) . . . .
B1 C17 B5 B9 142.3(2) . . . .
B10 C17 B5 B9 36.3(2) . . . .
B6 C17 B5 B9 105.2(3) . . . .
C13 C17 B5 B1 108.1(3) . . . .
B10 C17 B5 B1 -106.0(3) . . . .
B6 C17 B5 B1 -37.1(2) . . . .
B9 C17 B5 B1 -142.3(2) . . . .
B8 B4 B5 C18 96.5(3) . . . .
B9 B4 B5 C18 133.9(2) . . . .
B3 B4 B5 C18 33.6(2) . . . .
C18 B4 B5 C17 -94.0(2) . . . .
B8 B4 B5 C17 2.4(3) . . . .
B9 B4 B5 C17 39.9(2) . . . .
B3 B4 B5 C17 -60.4(3) . . . .
C18 B4 B5 B9 -133.9(2) . . . .
B8 B4 B5 B9 -37.5(2) . . . .
B3 B4 B5 B9 -100.3(3) . . . .
C18 B4 B5 B1 -33.6(2) . . . .
B8 B4 B5 B1 62.9(3) . . . .
B9 B4 B5 B1 100.3(2) . . . .
B3 B4 B5 B1 0.0(3) . . . .
C17 B1 B5 C18 -131.3(2) . . . .
B6 B1 B5 C18 -97.0(2) . . . .
B2 B1 B5 C18 -33.2(2) . . . .
C18 B1 B5 C17 131.3(2) . . . .
B6 B1 B5 C17 34.3(2) . . . .
B2 B1 B5 C17 98.1(2) . . . .
C17 B1 B5 B4 -97.5(2) . . . .
C18 B1 B5 B4 33.8(2) . . . .
B6 B1 B5 B4 -63.2(3) . . . .
B2 B1 B5 B4 0.7(3) . . . .
C17 B1 B5 B9 -33.5(2) . . . .
C18 B1 B5 B9 97.8(2) . . . .
B6 B1 B5 B9 0.7(3) . . . .
B2 B1 B5 B9 64.6(3) . . . .
C13 C17 B6 B1 -107.0(3) . . . .
B5 C17 B6 B1 37.6(2) . . . .
B10 C17 B6 B1 142.2(2) . . . .
B9 C17 B6 B1 106.4(3) . . . .
C13 C17 B6 B7 151.1(2) . . . .
B1 C17 B6 B7 -101.9(3) . . . .
B5 C17 B6 B7 -64.3(3) . . . .
B10 C17 B6 B7 40.3(2) . . . .
B9 C17 B6 B7 4.5(3) . . . .
C13 C17 B6 B10 110.8(3) . . . .
B1 C17 B6 B10 -142.2(2) . . . .
B5 C17 B6 B10 -104.6(3) . . . .
B9 C17 B6 B10 -35.8(2) . . . .
C13 C17 B6 B2 -146.7(2) . . . .
B1 C17 B6 B2 -39.7(2) . . . .
B5 C17 B6 B2 -2.1(3) . . . .
B10 C17 B6 B2 102.5(3) . . . .
B9 C17 B6 B2 66.7(3) . . . .
C18 B1 B6 C17 -94.5(2) . . . .
B2 B1 B6 C17 -134.4(2) . . . .
B5 B1 B6 C17 -33.8(2) . . . .
C17 B1 B6 B7 96.7(3) . . . .
C18 B1 B6 B7 2.2(3) . . . .
B2 B1 B6 B7 -37.7(2) . . . .
B5 B1 B6 B7 62.9(3) . . . .
C17 B1 B6 B10 33.2(2) . . . .
C18 B1 B6 B10 -61.3(3) . . . .
B2 B1 B6 B10 -101.2(3) . . . .
B5 B1 B6 B10 -0.6(3) . . . .
C17 B1 B6 B2 134.4(2) . . . .
C18 B1 B6 B2 39.9(2) . . . .
B5 B1 B6 B2 100.6(2) . . . .
C18 B2 B6 C17 -0.7(3) . . . .
B1 B2 B6 C17 38.7(2) . . . .
B7 B2 B6 C17 -99.0(3) . . . .
B3 B2 B6 C17 -61.7(3) . . . .
C18 B2 B6 B1 -39.4(2) . . . .
B7 B2 B6 B1 -137.7(3) . . . .
B3 B2 B6 B1 -100.4(3) . . . .
C18 B2 B6 B7 98.3(3) . . . .
B1 B2 B6 B7 137.7(3) . . . .
B3 B2 B6 B7 37.3(2) . . . .
C18 B2 B6 B10 60.6(3) . . . .
B1 B2 B6 B10 99.9(3) . . . .
B7 B2 B6 B10 -37.8(2) . . . .
B3 B2 B6 B10 -0.4(3) . . . .
C18 B3 B7 B6 -1.9(3) . . . .
B8 B3 B7 B6 -100.7(3) . . . .
B4 B3 B7 B6 -63.3(3) . . . .
B2 B3 B7 B6 37.8(2) . . . .
C18 B3 B7 B2 -39.7(2) . . . .
B8 B3 B7 B2 -138.5(3) . . . .
B4 B3 B7 B2 -101.1(3) . . . .
C18 B3 B7 B10 61.4(3) . . . .
B8 B3 B7 B10 -37.4(2) . . . .
B4 B3 B7 B10 0.0(3) . . . .
B2 B3 B7 B10 101.1(3) . . . .
C18 B3 B7 B8 98.8(3) . . . .
B4 B3 B7 B8 37.4(2) . . . .
B2 B3 B7 B8 138.5(3) . . . .
C17 B6 B7 B3 60.4(3) . . . .
B1 B6 B7 B3 -0.2(3) . . . .
B10 B6 B7 B3 99.9(3) . . . .
B2 B6 B7 B3 -37.9(2) . . . .
C17 B6 B7 B2 98.3(2) . . . .
B1 B6 B7 B2 37.7(2) . . . .
B10 B6 B7 B2 137.9(3) . . . .
C17 B6 B7 B10 -39.5(2) . . . .
B1 B6 B7 B10 -100.1(3) . . . .
B2 B6 B7 B10 -137.9(3) . . . .
C17 B6 B7 B8 -2.7(3) . . . .
B1 B6 B7 B8 -63.3(3) . . . .
B10 B6 B7 B8 36.8(2) . . . .
B2 B6 B7 B8 -101.1(3) . . . .
C18 B2 B7 B3 39.2(2) . . . .
B1 B2 B7 B3 100.4(3) . . . .
B6 B2 B7 B3 137.9(3) . . . .
C18 B2 B7 B6 -98.7(3) . . . .
B1 B2 B7 B6 -37.5(2) . . . .
B3 B2 B7 B6 -137.9(3) . . . .
C18 B2 B7 B10 -61.1(3) . . . .
B1 B2 B7 B10 0.1(3) . . . .
B6 B2 B7 B10 37.6(2) . . . .
B3 B2 B7 B10 -100.3(3) . . . .
C18 B2 B7 B8 2.2(3) . . . .
B1 B2 B7 B8 63.4(3) . . . .
B6 B2 B7 B8 100.9(3) . . . .
B3 B2 B7 B8 -37.0(2) . . . .
C18 B3 B8 B9 1.7(3) . . . .
B7 B3 B8 B9 100.8(3) . . . .
B4 B3 B8 B9 -37.7(2) . . . .
B2 B3 B8 B9 63.6(3) . . . .
C18 B3 B8 B4 39.4(2) . . . .
B7 B3 B8 B4 138.5(2) . . . .
B2 B3 B8 B4 101.3(2) . . . .
C18 B3 B8 B10 -61.6(3) . . . .
B7 B3 B8 B10 37.5(2) . . . .
B4 B3 B8 B10 -101.0(3) . . . .
B2 B3 B8 B10 0.2(3) . . . .
C18 B3 B8 B7 -99.1(3) . . . .
B4 B3 B8 B7 -138.5(2) . . . .
B2 B3 B8 B7 -37.2(2) . . . .
C18 B4 B8 B3 -39.5(2) . . . .
B5 B4 B8 B3 -100.5(3) . . . .
B9 B4 B8 B3 -137.8(2) . . . .
C18 B4 B8 B9 98.4(2) . . . .
B5 B4 B8 B9 37.4(2) . . . .
B3 B4 B8 B9 137.8(2) . . . .
C18 B4 B8 B10 60.9(3) . . . .
B5 B4 B8 B10 -0.1(3) . . . .
B9 B4 B8 B10 -37.5(2) . . . .
B3 B4 B8 B10 100.4(3) . . . .
C18 B4 B8 B7 -2.5(3) . . . .
B5 B4 B8 B7 -63.5(3) . . . .
B9 B4 B8 B7 -100.8(3) . . . .
B3 B4 B8 B7 37.0(2) . . . .
B6 B7 B8 B3 101.1(3) . . . .
B2 B7 B8 B3 37.4(2) . . . .
B10 B7 B8 B3 137.9(2) . . . .
B3 B7 B8 B9 -100.8(3) . . . .
B6 B7 B8 B9 0.3(3) . . . .
B2 B7 B8 B9 -63.4(3) . . . .
B10 B7 B8 B9 37.1(2) . . . .
B3 B7 B8 B4 -37.3(2) . . . .
B6 B7 B8 B4 63.8(3) . . . .
B2 B7 B8 B4 0.2(3) . . . .
B10 B7 B8 B4 100.6(3) . . . .
B3 B7 B8 B10 -137.9(2) . . . .
B6 B7 B8 B10 -36.8(2) . . . .
B2 B7 B8 B10 -100.5(3) . . . .
C13 C17 B9 B5 107.0(3) . . . .
B1 C17 B9 B5 -37.2(2) . . . .
B10 C17 B9 B5 -142.2(2) . . . .
B6 C17 B9 B5 -106.4(2) . . . .
C13 C17 B9 B8 -151.0(2) . . . .
B1 C17 B9 B8 64.8(3) . . . .
B5 C17 B9 B8 102.0(2) . . . .
B10 C17 B9 B8 -40.2(2) . . . .
B6 C17 B9 B8 -4.4(3) . . . .
C13 C17 B9 B10 -110.8(3) . . . .
B1 C17 B9 B10 105.0(3) . . . .
B5 C17 B9 B10 142.2(2) . . . .
B6 C17 B9 B10 35.8(2) . . . .
C13 C17 B9 B4 146.8(2) . . . .
B1 C17 B9 B4 2.6(3) . . . .
B5 C17 B9 B4 39.8(2) . . . .
B10 C17 B9 B4 -102.4(3) . . . .
B6 C17 B9 B4 -66.6(3) . . . .
C18 B5 B9 C17 94.2(2) . . . .
B4 B5 B9 C17 134.2(2) . . . .
B1 B5 B9 C17 32.78(19) . . . .
C18 B5 B9 B8 -2.5(3) . . . .
C17 B5 B9 B8 -96.7(3) . . . .
B4 B5 B9 B8 37.5(2) . . . .
B1 B5 B9 B8 -64.0(3) . . . .
C18 B5 B9 B10 60.9(3) . . . .
C17 B5 B9 B10 -33.3(2) . . . .
B4 B5 B9 B10 100.9(3) . . . .
B1 B5 B9 B10 -0.5(3) . . . .
C18 B5 B9 B4 -40.0(2) . . . .
C17 B5 B9 B4 -134.2(2) . . . .
B1 B5 B9 B4 -101.4(3) . . . .
B3 B8 B9 C17 -60.8(3) . . . .
B4 B8 B9 C17 -98.6(2) . . . .
B10 B8 B9 C17 39.4(2) . . . .
B7 B8 B9 C17 2.3(3) . . . .
B3 B8 B9 B5 0.5(3) . . . .
B4 B8 B9 B5 -37.4(2) . . . .
B10 B8 B9 B5 100.7(3) . . . .
B7 B8 B9 B5 63.6(3) . . . .
B3 B8 B9 B10 -100.2(3) . . . .
B4 B8 B9 B10 -138.1(3) . . . .
B7 B8 B9 B10 -37.1(2) . . . .
B3 B8 B9 B4 37.8(2) . . . .
B10 B8 B9 B4 138.1(3) . . . .
B7 B8 B9 B4 101.0(3) . . . .
C18 B4 B9 C17 0.0(3) . . . .
B5 B4 B9 C17 -39.3(2) . . . .
B8 B4 B9 C17 98.7(3) . . . .
B3 B4 B9 C17 61.4(3) . . . .
C18 B4 B9 B5 39.3(2) . . . .
B8 B4 B9 B5 138.0(3) . . . .
B3 B4 B9 B5 100.6(2) . . . .
C18 B4 B9 B8 -98.7(3) . . . .
B5 B4 B9 B8 -138.0(3) . . . .
B3 B4 B9 B8 -37.4(2) . . . .
C18 B4 B9 B10 -61.2(3) . . . .
B5 B4 B9 B10 -100.5(3) . . . .
B8 B4 B9 B10 37.5(2) . . . .
B3 B4 B9 B10 0.2(3) . . . .
C13 C17 B10 B6 -108.5(3) . . . .
B1 C17 B10 B6 36.3(2) . . . .
B5 C17 B10 B6 106.8(2) . . . .
B9 C17 B10 B6 142.9(2) . . . .
C13 C17 B10 B9 108.6(3) . . . .
B1 C17 B10 B9 -106.6(3) . . . .
B5 C17 B10 B9 -36.1(2) . . . .
B6 C17 B10 B9 -142.9(2) . . . .
C13 C17 B10 B8 148.8(3) . . . .
B1 C17 B10 B8 -66.4(3) . . . .
B5 C17 B10 B8 4.1(3) . . . .
B6 C17 B10 B8 -102.7(3) . . . .
B9 C17 B10 B8 40.2(2) . . . .
C13 C17 B10 B7 -148.7(3) . . . .
B1 C17 B10 B7 -3.8(3) . . . .
B5 C17 B10 B7 66.7(3) . . . .
B6 C17 B10 B7 -40.1(2) . . . .
B9 C17 B10 B7 102.8(3) . . . .
B1 B6 B10 C17 -32.9(2) . . . .
B7 B6 B10 C17 -133.9(2) . . . .
B2 B6 B10 C17 -96.3(2) . . . .
C17 B6 B10 B9 33.2(2) . . . .
B1 B6 B10 B9 0.3(3) . . . .
B7 B6 B10 B9 -100.7(3) . . . .
B2 B6 B10 B9 -63.0(3) . . . .
C17 B6 B10 B8 96.8(3) . . . .
B1 B6 B10 B8 63.9(3) . . . .
B7 B6 B10 B8 -37.0(2) . . . .
B2 B6 B10 B8 0.6(3) . . . .
C17 B6 B10 B7 133.9(2) . . . .
B1 B6 B10 B7 101.0(3) . . . .
B2 B6 B10 B7 37.6(2) . . . .
B5 B9 B10 C17 33.4(2) . . . .
B8 B9 B10 C17 134.0(2) . . . .
B4 B9 B10 C17 96.5(2) . . . .
C17 B9 B10 B6 -33.2(2) . . . .
B5 B9 B10 B6 0.2(3) . . . .
B8 B9 B10 B6 100.8(3) . . . .
B4 B9 B10 B6 63.3(3) . . . .
C17 B9 B10 B8 -134.0(2) . . . .
B5 B9 B10 B8 -100.6(2) . . . .
B4 B9 B10 B8 -37.5(2) . . . .
C17 B9 B10 B7 -96.6(3) . . . .
B5 B9 B10 B7 -63.3(3) . . . .
B8 B9 B10 B7 37.3(2) . . . .
B4 B9 B10 B7 -0.2(3) . . . .
B3 B8 B10 C17 61.4(3) . . . .
B9 B8 B10 C17 -39.8(2) . . . .
B4 B8 B10 C17 -2.3(3) . . . .
B7 B8 B10 C17 98.7(3) . . . .
B3 B8 B10 B6 -0.5(3) . . . .
B9 B8 B10 B6 -101.7(3) . . . .
B4 B8 B10 B6 -64.2(3) . . . .
B7 B8 B10 B6 36.8(2) . . . .
B3 B8 B10 B9 101.2(3) . . . .
B4 B8 B10 B9 37.5(2) . . . .
B7 B8 B10 B9 138.5(3) . . . .
B3 B8 B10 B7 -37.4(2) . . . .
B9 B8 B10 B7 -138.5(3) . . . .
B4 B8 B10 B7 -101.0(3) . . . .
B3 B7 B10 C17 -61.8(3) . . . .
B6 B7 B10 C17 39.8(2) . . . .
B2 B7 B10 C17 2.1(3) . . . .
B8 B7 B10 C17 -99.1(3) . . . .
B3 B7 B10 B6 -101.5(3) . . . .
B2 B7 B10 B6 -37.7(2) . . . .
B8 B7 B10 B6 -138.8(3) . . . .
B3 B7 B10 B9 0.1(3) . . . .
B6 B7 B10 B9 101.7(3) . . . .
B2 B7 B10 B9 64.0(3) . . . .
B8 B7 B10 B9 -37.2(2) . . . .
B3 B7 B10 B8 37.3(2) . . . .
B6 B7 B10 B8 138.8(3) . . . .
B2 B7 B10 B8 101.2(3) . . . .
